data_2202559
loop_
_publ_author_name
'Hapipah Ali'
'Zuraina Kadir'
'M. Sukeri M. Yusof'
'Bohari M. Yamin'

_publ_section_title Bis{\m-<i>N</i>-[1-(2-oxidophenyl)ethylidene]benzohydrazido}bis[(dimethylsulfoxide)zinc(II)]
_journal_issue 8
_journal_name_full 'Acta Crystallographica Section E'
_journal_page_first m655
_journal_page_last m657
_journal_paper_doi 10.1107/S1600536803016118
_journal_volume 59
_journal_year 2003
_chemical_formula_iupac '[Zn2 (C15 H12 N2 O2)2 (C2 H6 O S)2]'
_chemical_formula_moiety 'C34 H36 N4 O6 S2 Zn2'
_chemical_formula_sum 'C34 H36 N4 O6 S2 Zn2'
_chemical_formula_weight 791.53
_chemical_name_systematic
;
Bis{\m-N-[1-(2-
oxidophenyl)ethylidene]benzohydrazido}bis[(dimethylsulfoxido)zinc(II)]
;
_space_group_IT_number 2
_symmetry_cell_setting triclinic
_symmetry_space_group_name_Hall '-P 1'
_symmetry_space_group_name_H-M 'P -1'
_atom_sites_solution_hydrogens geom
_atom_sites_solution_primary direct
_atom_sites_solution_secondary difmap
_audit_creation_method SHELXL-97
_cell_angle_alpha 98.479(13)
_cell_angle_beta 94.262(12)
_cell_angle_gamma 110.338(13)
_cell_formula_units_Z 1
_cell_length_a 7.690(4)
_cell_length_b 10.214(6)
_cell_length_c 11.643(6)
_cell_measurement_reflns_used 8764
_cell_measurement_temperature 293(2)
_cell_measurement_theta_max 27.5
_cell_measurement_theta_min 1.7
_cell_volume 840.3(8)
_computing_cell_refinement 'SAINT (Siemens, 1996)'
_computing_data_collection 'SMART (Siemens, 1996)'
_computing_data_reduction SAINT
_computing_molecular_graphics SHELXTL
_computing_publication_material
;
SHELXTL, PARST (Nardelli, 1995) and PLATON (Spek, 2003)
;
_computing_structure_refinement 'SHELXTL (Sheldrick, 1997)'
_computing_structure_solution 'SHELXTL (Sheldrick, 1997)'
_diffrn_ambient_temperature 293(2)
_diffrn_detector_area_resol_mean 83.66
_diffrn_measured_fraction_theta_full 0.97
_diffrn_measured_fraction_theta_max 0.97
_diffrn_measurement_device_type
;
Bruker SMART APEX CCD area-detector
;
_diffrn_measurement_method \w
_diffrn_radiation_monochromator graphite
_diffrn_radiation_source 'fine-focus sealed tube'
_diffrn_radiation_type MoK\a
_diffrn_radiation_wavelength 0.71073
_diffrn_reflns_av_R_equivalents 0.019
_diffrn_reflns_av_sigmaI/netI 0.019
_diffrn_reflns_limit_h_max 9
_diffrn_reflns_limit_h_min -9
_diffrn_reflns_limit_k_max 13
_diffrn_reflns_limit_k_min -13
_diffrn_reflns_limit_l_max 15
_diffrn_reflns_limit_l_min -15
_diffrn_reflns_number 10556
_diffrn_reflns_theta_full 27.5
_diffrn_reflns_theta_max 27.5
_diffrn_reflns_theta_min 1.7
_diffrn_standards_decay_% 0
_diffrn_standards_interval_count 0
_diffrn_standards_interval_time 0
_diffrn_standards_number 0
_exptl_absorpt_coefficient_mu 1.603
_exptl_absorpt_correction_T_max 0.588
_exptl_absorpt_correction_T_min 0.454
_exptl_absorpt_correction_type multi-scan
_exptl_absorpt_process_details '(SADABS; Sheldrick, 1996)'
_exptl_crystal_colour 'pale yellow'
_exptl_crystal_density_diffrn 1.564
_exptl_crystal_density_method 'not measured'
_exptl_crystal_description block
_exptl_crystal_F_000 408
_exptl_crystal_size_max 0.54
_exptl_crystal_size_mid 0.48
_exptl_crystal_size_min 0.33
_refine_diff_density_max 0.27
_refine_diff_density_min -0.31
_refine_ls_extinction_coef 0.0148(15)
_refine_ls_extinction_expression Fc^*^=kFc[1+0.001xFc^2^\l^3^/sin(2\q)]^-1/4^
_refine_ls_extinction_method SHELXL97
_refine_ls_goodness_of_fit_ref 1.10
_refine_ls_hydrogen_treatment constr
_refine_ls_matrix_type full
_refine_ls_number_parameters 221
_refine_ls_number_reflns 3804
_refine_ls_number_restraints 0
_refine_ls_restrained_S_all 1.10
_refine_ls_R_factor_all 0.025
_refine_ls_R_factor_gt 0.024
_refine_ls_shift/su_max <0.001
_refine_ls_shift/su_mean 0.000
_refine_ls_structure_factor_coef Fsqd
_refine_ls_weighting_details 'calc w = 1/[\s^2^(Fo^2^)+(0.0374P)^2^+0.2073P] where P = (Fo^2^+2Fc^2^)/3'
_refine_ls_weighting_scheme calc
_refine_ls_wR_factor_gt 0.067
_refine_ls_wR_factor_ref 0.068
_reflns_number_gt 3653
_reflns_number_total 3804
_reflns_threshold_expression I>2\s(I)
_cod_data_source_file cv6208.cif
_cod_data_source_block I
_cod_depositor_comments
;
The following automatic conversions were performed:
'_symmetry_cell_setting' value 'Triclinic' changed to 'triclinic'
according to '/home/saulius/struct/CIF-dictionaries/cif_core.dic'
dictionary named 'cif_core.dic' version 2.4.1 from 2010-06-29.

Automatic conversion script
Id: cif_fix_enum 1527 2010-12-29 10:47:43Z saulius 

The following automatic conversions were performed:

'_symmetry_cell_setting' value 'Triclinic' changed to 'triclinic'
according to /home/saulius/struct/CIF-dictionaries/cif_core.dic
dictionary named 'cif_core.dic' version 2.4.1 from 2010-06-29.

Automatic conversion script
Id: cif_fix_values 1715 2011-07-08 13:25:40Z adriana 
;
_cod_database_code 2202559
_cod_database_fobs_code 2202559

loop_
_symmetry_equiv_pos_as_xyz
'x, y, z'
'-x, -y, -z'

loop_
_atom_site_label
_atom_site_fract_x
_atom_site_fract_y
_atom_site_fract_z
_atom_site_U_iso_or_equiv
_atom_site_adp_type
_atom_site_calc_flag
_atom_site_refinement_flags
_atom_site_occupancy
_atom_site_disorder_assembly
_atom_site_disorder_group
_atom_site_type_symbol
Zn1 0.14613(2) 0.136649(15) 0.580740(13) 0.03043(8) Uani d . 1 . . Zn
O1 0.04398(15) 0.05128(11) 0.40604(9) 0.0337(2) Uani d . 1 . . O
O2 0.1765(2) 0.26529(12) 0.73532(10) 0.0450(3) Uani d . 1 . . O
O3 0.39014(17) 0.10438(14) 0.59157(12) 0.0474(3) Uani d . 1 . . O
S1 0.47569(6) 0.03285(5) 0.67222(5) 0.04877(12) Uani d . 1 . . S
N1 0.19441(18) 0.32797(12) 0.52931(11) 0.0313(2) Uani d . 1 . . N
N2 0.20450(19) 0.43653(13) 0.62061(11) 0.0349(3) Uani d . 1 . . N
C1 0.12854(19) 0.10700(15) 0.31867(12) 0.0284(3) Uani d . 1 . . C
C2 0.1213(2) 0.01710(16) 0.21375(13) 0.0353(3) Uani d . 1 . . C
H2 0.0531 -0.0797 0.2050 0.042 Uiso calc R 1 . . H
C3 0.2129(3) 0.06852(18) 0.12297(14) 0.0403(3) Uani d . 1 . . C
H3 0.2049 0.0066 0.0540 0.048 Uiso calc R 1 . . H
C4 0.3163(2) 0.21148(19) 0.13437(14) 0.0417(4) Uani d . 1 . . C
H4 0.3832 0.2460 0.0750 0.050 Uiso calc R 1 . . H
C5 0.3189(2) 0.30231(17) 0.23475(14) 0.0371(3) Uani d . 1 . . C
H5 0.3869 0.3988 0.2411 0.045 Uiso calc R 1 . . H
C6 0.2237(2) 0.25588(15) 0.32816(12) 0.0292(3) Uani d . 1 . . C
C7 0.2284(2) 0.36361(14) 0.42882(13) 0.0306(3) Uani d . 1 . . C
C8 0.2737(3) 0.51533(16) 0.41435(15) 0.0439(4) Uani d . 1 . . C
H8A 0.1941 0.5542 0.4558 0.066 Uiso calc R 1 . . H
H8B 0.2537 0.5188 0.3327 0.066 Uiso calc R 1 . . H
H8C 0.4021 0.5699 0.4453 0.066 Uiso calc R 1 . . H
C9 0.1922(2) 0.39056(15) 0.71993(13) 0.0317(3) Uani d . 1 . . C
C10 0.1986(2) 0.49549(15) 0.82521(13) 0.0322(3) Uani d . 1 . . C
C11 0.1421(2) 0.60873(16) 0.81514(14) 0.0382(3) Uani d . 1 . . C
H11 0.1049 0.6223 0.7413 0.046 Uiso calc R 1 . . H
C12 0.1404(3) 0.70174(18) 0.91395(17) 0.0468(4) Uani d . 1 . . C
H12 0.0993 0.7760 0.9064 0.056 Uiso calc R 1 . . H
C13 0.1995(3) 0.68450(19) 1.02362(16) 0.0487(4) Uani d . 1 . . C
H13 0.1984 0.7470 1.0901 0.058 Uiso calc R 1 . . H
C14 0.2602(3) 0.5742(2) 1.03419(16) 0.0496(4) Uani d . 1 . . C
H14 0.3032 0.5637 1.1078 0.060 Uiso calc R 1 . . H
C15 0.2576(3) 0.47891(18) 0.93562(15) 0.0416(4) Uani d . 1 . . C
H15 0.2956 0.4033 0.9436 0.050 Uiso calc R 1 . . H
C16 0.3582(4) -0.1511(2) 0.6226(2) 0.0628(6) Uani d . 1 . . C
H16A 0.2254 -0.1729 0.6143 0.094 Uiso calc R 1 . . H
H16B 0.3914 -0.2019 0.6782 0.094 Uiso calc R 1 . . H
H16C 0.3936 -0.1788 0.5481 0.094 Uiso calc R 1 . . H
C17 0.3808(3) 0.0488(3) 0.80627(18) 0.0621(5) Uani d . 1 . . C
H17A 0.4184 0.1474 0.8410 0.093 Uiso calc R 1 . . H
H17B 0.4261 0.0004 0.8590 0.093 Uiso calc R 1 . . H
H17C 0.2467 0.0073 0.7911 0.093 Uiso calc R 1 . . H

loop_
_atom_site_aniso_label
_atom_site_aniso_U_11
_atom_site_aniso_U_22
_atom_site_aniso_U_33
_atom_site_aniso_U_12
_atom_site_aniso_U_13
_atom_site_aniso_U_23
Zn1 0.03728(11) 0.02167(10) 0.02983(11) 0.00794(7) 0.00497(7) 0.00377(6)
O1 0.0407(6) 0.0247(5) 0.0287(5) 0.0027(4) 0.0097(4) 0.0041(4)
O2 0.0760(9) 0.0252(5) 0.0319(5) 0.0163(5) 0.0085(5) 0.0041(4)
O3 0.0424(6) 0.0499(7) 0.0594(8) 0.0213(5) 0.0147(5) 0.0241(6)
S1 0.0369(2) 0.0564(3) 0.0597(3) 0.02079(19) 0.00825(18) 0.0210(2)
N1 0.0380(6) 0.0246(5) 0.0298(6) 0.0103(5) 0.0052(5) 0.0025(4)
N2 0.0463(7) 0.0252(6) 0.0316(6) 0.0123(5) 0.0067(5) 0.0011(5)
C1 0.0288(6) 0.0283(6) 0.0280(6) 0.0097(5) 0.0054(5) 0.0061(5)
C2 0.0411(8) 0.0302(7) 0.0338(7) 0.0124(6) 0.0083(6) 0.0035(6)
C3 0.0521(9) 0.0421(8) 0.0302(7) 0.0211(7) 0.0116(6) 0.0045(6)
C4 0.0491(9) 0.0462(9) 0.0347(8) 0.0182(7) 0.0169(7) 0.0148(7)
C5 0.0419(8) 0.0342(7) 0.0363(8) 0.0114(6) 0.0107(6) 0.0129(6)
C6 0.0308(6) 0.0280(7) 0.0290(6) 0.0100(5) 0.0048(5) 0.0070(5)
C7 0.0324(7) 0.0247(6) 0.0323(7) 0.0076(5) 0.0028(5) 0.0057(5)
C8 0.0624(11) 0.0273(7) 0.0397(8) 0.0122(7) 0.0069(7) 0.0088(6)
C9 0.0340(7) 0.0243(6) 0.0330(7) 0.0071(5) 0.0049(5) 0.0019(5)
C10 0.0335(7) 0.0253(6) 0.0329(7) 0.0051(5) 0.0083(5) 0.0026(5)
C11 0.0436(8) 0.0312(7) 0.0383(8) 0.0125(6) 0.0070(6) 0.0038(6)
C12 0.0521(10) 0.0340(8) 0.0535(10) 0.0173(7) 0.0120(8) -0.0008(7)
C13 0.0544(10) 0.0408(9) 0.0420(9) 0.0116(8) 0.0137(8) -0.0086(7)
C14 0.0611(11) 0.0501(10) 0.0320(8) 0.0152(8) 0.0057(7) 0.0032(7)
C15 0.0520(9) 0.0349(8) 0.0370(8) 0.0154(7) 0.0056(7) 0.0052(6)
C16 0.0834(15) 0.0495(11) 0.0719(14) 0.0351(11) 0.0308(12) 0.0241(10)
C17 0.0633(13) 0.0793(15) 0.0472(11) 0.0308(11) 0.0017(9) 0.0129(10)

loop_
_atom_type_symbol
_atom_type_description
_atom_type_scat_dispersion_real
_atom_type_scat_dispersion_imag
_atom_type_scat_source
C C 0.0033 0.0016 'International Tables Vol C Tables 4.2.6.8 and 6.1.1.4'
H H 0.0000 0.0000 'International Tables Vol C Tables 4.2.6.8 and 6.1.1.4'
N N 0.0061 0.0033 'International Tables Vol C Tables 4.2.6.8 and 6.1.1.4'
O O 0.0106 0.0060 'International Tables Vol C Tables 4.2.6.8 and 6.1.1.4'
Zn Zn 0.2839 1.4301 'International Tables Vol C Tables 4.2.6.8 and 6.1.1.4'
S S 0.1246 0.1234 'International Tables Vol C Tables 4.2.6.8 and 6.1.1.4'

loop_
_geom_angle_atom_site_label_1
_geom_angle_atom_site_label_2
_geom_angle_atom_site_label_3
_geom_angle_site_symmetry_1
_geom_angle_site_symmetry_3
_geom_angle
_geom_angle_publ_flag
O2 Zn1 O1 . . 155.78(5) yes
O1 Zn1 O2 2_556 . 105.70(6) yes
O1 Zn1 O3 2_556 . 103.94(6) yes
O2 Zn1 O3 . . 101.22(6) yes
O1 Zn1 N1 2_556 . 146.72(5) yes
O2 Zn1 N1 . . 78.70(6) yes
O3 Zn1 N1 . . 107.52(5) yes
O1 Zn1 O1 2_556 . 79.24(5) yes
O3 Zn1 O1 . . 100.46(5) yes
N1 Zn1 O1 . . 84.59(5) yes
O1 Zn1 Zn1 2_556 2_556 40.37(4) ?
O2 Zn1 Zn1 . 2_556 140.73(4) ?
O3 Zn1 Zn1 . 2_556 105.88(5) ?
N1 Zn1 Zn1 . 2_556 118.16(5) ?
O1 Zn1 Zn1 . 2_556 38.87(3) ?
C1 O1 Zn1 . 2_556 134.94(9) ?
C1 O1 Zn1 . . 122.63(9) ?
Zn1 O1 Zn1 2_556 . 100.76(5) ?
C9 O2 Zn1 . . 110.64(10) ?
S1 O3 Zn1 . . 132.71(8) ?
O3 S1 C16 . . 105.77(11) ?
O3 S1 C17 . . 106.45(10) ?
C16 S1 C17 . . 98.33(12) ?
C7 N1 N2 . . 116.66(12) ?
C7 N1 Zn1 . . 129.87(10) ?
N2 N1 Zn1 . . 113.29(10) ?
C9 N2 N1 . . 110.39(12) ?
O1 C1 C2 . . 119.44(13) ?
O1 C1 C6 . . 121.98(12) ?
C2 C1 C6 . . 118.57(13) ?
C3 C2 C1 . . 121.68(14) ?
C3 C2 H2 . . 119.2 ?
C1 C2 H2 . . 119.2 ?
C4 C3 C2 . . 120.16(15) ?
C4 C3 H3 . . 119.9 ?
C2 C3 H3 . . 119.9 ?
C5 C4 C3 . . 119.03(15) ?
C5 C4 H4 . . 120.5 ?
C3 C4 H4 . . 120.5 ?
C4 C5 C6 . . 122.96(15) ?
C4 C5 H5 . . 118.5 ?
C6 C5 H5 . . 118.5 ?
C5 C6 C1 . . 117.35(13) ?
C5 C6 C7 . . 118.22(13) ?
C1 C6 C7 . . 124.43(13) ?
N1 C7 C6 . . 120.18(13) ?
N1 C7 C8 . . 120.15(13) ?
C6 C7 C8 . . 119.68(13) ?
C7 C8 H8A . . 109.5 ?
C7 C8 H8B . . 109.5 ?
H8A C8 H8B . . 109.5 ?
C7 C8 H8C . . 109.5 ?
H8A C8 H8C . . 109.5 ?
H8B C8 H8C . . 109.5 ?
O2 C9 N2 . . 126.53(13) ?
O2 C9 C10 . . 117.31(13) ?
N2 C9 C10 . . 116.15(13) ?
C15 C10 C11 . . 118.91(14) ?
C15 C10 C9 . . 120.01(14) ?
C11 C10 C9 . . 121.06(14) ?
C12 C11 C10 . . 120.56(16) ?
C12 C11 H11 . . 119.7 ?
C10 C11 H11 . . 119.7 ?
C13 C12 C11 . . 120.13(17) ?
C13 C12 H12 . . 119.9 ?
C11 C12 H12 . . 119.9 ?
C14 C13 C12 . . 119.66(16) ?
C14 C13 H13 . . 120.2 ?
C12 C13 H13 . . 120.2 ?
C13 C14 C15 . . 120.28(17) ?
C13 C14 H14 . . 119.9 ?
C15 C14 H14 . . 119.9 ?
C10 C15 C14 . . 120.43(17) ?
C10 C15 H15 . . 119.8 ?
C14 C15 H15 . . 119.8 ?
S1 C16 H16A . . 109.5 ?
S1 C16 H16B . . 109.5 ?
H16A C16 H16B . . 109.5 ?
S1 C16 H16C . . 109.5 ?
H16A C16 H16C . . 109.5 ?
H16B C16 H16C . . 109.5 ?
S1 C17 H17A . . 109.5 ?
S1 C17 H17B . . 109.5 ?
H17A C17 H17B . . 109.5 ?
S1 C17 H17C . . 109.5 ?
H17A C17 H17C . . 109.5 ?
H17B C17 H17C . . 109.5 ?

loop_
_geom_bond_atom_site_label_1
_geom_bond_atom_site_label_2
_geom_bond_site_symmetry_2
_geom_bond_distance
_geom_bond_publ_flag
Zn1 O1 2_556 2.0038(13) yes
Zn1 O2 . 2.0117(14) yes
Zn1 O3 . 2.0131(16) yes
Zn1 N1 . 2.0466(16) yes
Zn1 O1 . 2.0683(15) yes
Zn1 Zn1 2_556 3.1370(13) yes
O1 C1 . 1.3391(17) yes
O1 Zn1 2_556 2.0038(13) ?
O2 C9 . 1.2834(19) yes
O3 S1 . 1.5142(14) yes
S1 C16 . 1.761(2) yes
S1 C17 . 1.781(2) yes
N1 C7 . 1.294(2) yes
N1 N2 . 1.3949(17) yes
N2 C9 . 1.309(2) yes
C1 C2 . 1.401(2) ?
C1 C6 . 1.423(2) ?
C2 C3 . 1.381(2) ?
C2 H2 . 0.9300 ?
C3 C4 . 1.379(3) ?
C3 H3 . 0.9300 ?
C4 C5 . 1.375(2) ?
C4 H4 . 0.9300 ?
C5 C6 . 1.405(2) ?
C5 H5 . 0.9300 ?
C6 C7 . 1.474(2) ?
C7 C8 . 1.504(2) ?
C8 H8A . 0.9600 ?
C8 H8B . 0.9600 ?
C8 H8C . 0.9600 ?
C9 C10 . 1.490(2) ?
C10 C15 . 1.385(2) ?
C10 C11 . 1.387(2) ?
C11 C12 . 1.384(2) ?
C11 H11 . 0.9300 ?
C12 C13 . 1.380(3) ?
C12 H12 . 0.9300 ?
C13 C14 . 1.379(3) ?
C13 H13 . 0.9300 ?
C14 C15 . 1.385(2) ?
C14 H14 . 0.9300 ?
C15 H15 . 0.9300 ?
C16 H16A . 0.9600 ?
C16 H16B . 0.9600 ?
C16 H16C . 0.9600 ?
C17 H17A . 0.9600 ?
C17 H17B . 0.9600 ?
C17 H17C . 0.9600 ?

loop_
_geom_hbond_atom_site_label_D
_geom_hbond_atom_site_label_H
_geom_hbond_atom_site_label_A
_geom_hbond_site_symmetry_A
_geom_hbond_distance_DH
_geom_hbond_distance_HA
_geom_hbond_distance_DA
_geom_hbond_angle_DHA
_geom_hbond_publ_flag
C2 H2 O2 2_556 0.93 2.33 3.167(3) 149 yes
C16 H16C O3 2_656 0.96 2.42 3.258(4) 145 yes

loop_
_geom_torsion_atom_site_label_1
_geom_torsion_atom_site_label_2
_geom_torsion_atom_site_label_3
_geom_torsion_atom_site_label_4
_geom_torsion_site_symmetry_1
_geom_torsion_site_symmetry_4
_geom_torsion
O1 Zn1 O1 C1 2_556 . -167.26(14)
O2 Zn1 O1 C1 . . 88.33(16)
O3 Zn1 O1 C1 . . -64.89(12)
N1 Zn1 O1 C1 . . 41.96(11)
Zn1 Zn1 O1 C1 2_556 . -167.26(14)
O1 Zn1 O1 Zn1 2_556 2_556 0.0000
O2 Zn1 O1 Zn1 . 2_556 -104.41(12)
O3 Zn1 O1 Zn1 . 2_556 102.37(6)
N1 Zn1 O1 Zn1 . 2_556 -150.78(6)
O1 Zn1 O2 C9 2_556 . -140.38(12)
O3 Zn1 O2 C9 . . 111.52(12)
N1 Zn1 O2 C9 . . 5.66(11)
O1 Zn1 O2 C9 . . -41.63(19)
Zn1 Zn1 O2 C9 2_556 . -115.40(11)
O1 Zn1 O3 S1 2_556 . -45.18(12)
O2 Zn1 O3 S1 . . 64.30(13)
N1 Zn1 O3 S1 . . 145.85(11)
O1 Zn1 O3 S1 . . -126.56(12)
Zn1 Zn1 O3 S1 2_556 . -86.98(12)
Zn1 O3 S1 C16 . . 76.50(14)
Zn1 O3 S1 C17 . . -27.41(15)
O1 Zn1 N1 C7 2_556 . -89.04(16)
O2 Zn1 N1 C7 . . 169.51(15)
O3 Zn1 N1 C7 . . 71.18(14)
O1 Zn1 N1 C7 . . -28.11(14)
Zn1 Zn1 N1 C7 2_556 . -48.44(15)
O1 Zn1 N1 N2 2_556 . 96.05(12)
O2 Zn1 N1 N2 . . -5.39(10)
O3 Zn1 N1 N2 . . -103.73(10)
O1 Zn1 N1 N2 . . 156.98(10)
Zn1 Zn1 N1 N2 2_556 . 136.65(9)
C7 N1 N2 C9 . . -171.55(14)
Zn1 N1 N2 C9 . . 4.08(15)
Zn1 O1 C1 C2 2_556 . -15.2(2)
Zn1 O1 C1 C2 . . 146.97(11)
Zn1 O1 C1 C6 2_556 . 163.73(11)
Zn1 O1 C1 C6 . . -34.09(18)
O1 C1 C2 C3 . . -177.18(15)
C6 C1 C2 C3 . . 3.8(2)
C1 C2 C3 C4 . . 0.6(3)
C2 C3 C4 C5 . . -3.2(3)
C3 C4 C5 C6 . . 1.3(3)
C4 C5 C6 C1 . . 3.0(2)
C4 C5 C6 C7 . . -176.88(15)
O1 C1 C6 C5 . . 175.57(14)
C2 C1 C6 C5 . . -5.5(2)
O1 C1 C6 C7 . . -4.5(2)
C2 C1 C6 C7 . . 174.44(14)
N2 N1 C7 C6 . . 179.03(12)
Zn1 N1 C7 C6 . . 4.3(2)
N2 N1 C7 C8 . . -0.7(2)
Zn1 N1 C7 C8 . . -175.49(12)
C5 C6 C7 N1 . . -159.11(14)
C1 C6 C7 N1 . . 21.0(2)
C5 C6 C7 C8 . . 20.7(2)
C1 C6 C7 C8 . . -159.27(15)
Zn1 O2 C9 N2 . . -5.8(2)
Zn1 O2 C9 C10 . . 174.65(10)
N1 N2 C9 O2 . . 1.2(2)
N1 N2 C9 C10 . . -179.26(12)
O2 C9 C10 C15 . . 24.2(2)
N2 C9 C10 C15 . . -155.36(15)
O2 C9 C10 C11 . . -154.23(15)
N2 C9 C10 C11 . . 26.2(2)
C15 C10 C11 C12 . . -1.5(2)
C9 C10 C11 C12 . . 176.98(15)
C10 C11 C12 C13 . . 1.6(3)
C11 C12 C13 C14 . . 0.0(3)
C12 C13 C14 C15 . . -1.6(3)
C11 C10 C15 C14 . . -0.1(3)
C9 C10 C15 C14 . . -178.62(16)
C13 C14 C15 C10 . . 1.7(3)
